data_4116421
loop_
_publ_author_name
'Toralf Peymann'
'Carolyn B. Knobler'
'M. Frederick Hawthorne'

_publ_contact_author
;
Hawthorne, M. F.,
Department of Chemistry and Biochemistry,
University of California,
Los Angeles, CA 90095-1569.  USA
;
_publ_contact_author_email mfh@chem.ucla.edu
_publ_contact_author_fax 310-825-5490
_publ_contact_author_phone 310-825-7378
_publ_section_title
;
 An Icosahedral Array of Methyl Groups Supported by an Aromatic Borane
 Scaffold: The [closo-B12(CH3)12]2- Ion
;
_journal_name_full 'Journal of the American Chemical Society'
_journal_page_first 5601
_journal_page_last 5602
_journal_paper_doi 10.1021/ja990884q
_journal_volume 121
_journal_year 1999
_chemical_formula_structural
;
[(C~5~H~5~N)~2~CH~2~]^2+^ [B~12~(CH~3~)~12~]^2-^ CH~3~CN
;
_chemical_formula_sum 'C25 H51 B12 N3'
_chemical_formula_weight 523.42
_chemical_name_common
;
dipyridiniomethane dodecamethyl-closo-decaborate(2-) acetonitrile
;
_space_group_IT_number 33
_symmetry_cell_setting orthorhombic
_symmetry_space_group_name_Hall 'P -2n -2ac'
_symmetry_space_group_name_H-M 'P c 21 n'
_atom_sites_solution_hydrogens geom
_atom_sites_solution_primary direct
_atom_sites_solution_secondary difmap
_audit_creation_date 99-03-08
_audit_creation_method 'JOURNAL(UCLA crystallographic package)'
_cell_angle_alpha 90.00
_cell_angle_beta 90.00
_cell_angle_gamma 90.00
_cell_formula_units_Z 4
_cell_length_a 9.715(7)
_cell_length_b 15.052(10)
_cell_length_c 22.819(15)
_cell_measurement_reflns_used 54
_cell_measurement_temperature 298
_cell_measurement_theta_max 19.5
_cell_measurement_theta_min 10.0
_cell_volume 3337(4)
_computing_cell_refinement 'LEAST (UCLA crystallographic package)'
_computing_data_collection 'COLLECT(UCLA crystallographic package)'
_computing_data_reduction 'REDUCE (UCLA crystallographic package)'
_computing_structure_refinement 'SHELXL-93 (Sheldrick, 1993)'
_computing_structure_solution 'SHELX86 (Sheldrick, 1990)'
_diffrn_ambient_temperature 298(2)
_diffrn_measurement_device 'Syntex (Crystal Logic)'
_diffrn_measurement_method 'profile data from \q/2\q scans'
_diffrn_radiation_detector scintillation
_diffrn_radiation_detector_dtime 3.5
_diffrn_radiation_monochromator graphite
_diffrn_radiation_source 'fine-focus sealed  tube'
_diffrn_radiation_type CuK\a
_diffrn_radiation_wavelength 1.54180
_diffrn_reflns_av_R_equivalents 0.000
_diffrn_reflns_av_sigmaI/netI .085
_diffrn_reflns_limit_h_max 10
_diffrn_reflns_limit_h_min 0
_diffrn_reflns_limit_k_max 16
_diffrn_reflns_limit_k_min 0
_diffrn_reflns_limit_l_max 24
_diffrn_reflns_limit_l_min 0
_diffrn_reflns_number 2638
_diffrn_reflns_reduction_process 'modified Lehmann-Larsen algorithm'
_diffrn_reflns_theta_max 57.48
_diffrn_reflns_theta_min 3.87
_diffrn_standards_decay_% -3.8
_diffrn_standards_interval_count 97
_diffrn_standards_number 3
_exptl_absorpt_coefficient_mu 0.366
_exptl_crystal_colour red
_exptl_crystal_density_diffrn 1.042
_exptl_crystal_description plate
_exptl_crystal_F_000 1128
_exptl_crystal_preparation capillary
_exptl_crystal_size_max 0.38
_exptl_crystal_size_mid 0.25
_exptl_crystal_size_min 0.10
_refine_diff_density_max 0.237
_refine_diff_density_min -0.179
_refine_diff_density_rms 0.048
_refine_ls_abs_structure_details 'Flack H D (1983), Acta Cryst. A39, 876-881'
_refine_ls_abs_structure_Flack -0.49(148)
_refine_ls_extinction_coef 0.0038(7)
_refine_ls_extinction_expression Fc^*^=kFc[1+0.001xFc^2^\l^3^/sin(2\q)]^-1/4^
_refine_ls_extinction_method SHELXL
_refine_ls_goodness_of_fit_all 1.042
_refine_ls_goodness_of_fit_obs 1.128
_refine_ls_hydrogen_treatment
;
 calculated positions, displacement parameters riding on those for
attached carbon atom
;
_refine_ls_matrix_type full
_refine_ls_number_parameters 302
_refine_ls_number_reflns 2391
_refine_ls_number_restraints 1
_refine_ls_restrained_S_all 1.043
_refine_ls_restrained_S_obs 1.128
_refine_ls_R_factor_all 0.1351
_refine_ls_R_factor_obs 0.0735
_refine_ls_shift/esd_max -0.010
_refine_ls_shift/esd_mean 0.002
_refine_ls_structure_factor_coef Fsqd
_refine_ls_weighting_details 'w=1/[\s^2^(Fo^2^)+(0.1096P)^2^+2.4971P] where P=(Fo^2^+2Fc^2^)/3'
_refine_ls_weighting_scheme calc
_refine_ls_wR_factor_all 0.2316
_refine_ls_wR_factor_obs 0.1846
_reflns_number_observed 1406
_reflns_number_total 2395
_reflns_observed_criterion >2sigma(I)
_cod_data_source_file ja990884q.cif
_cod_data_source_block JA990884Q-68
_cod_depositor_comments
;
The following automatic conversions were performed:

'_refine_ls_weighting_scheme' value 'calc
w=1/[\s^2^(Fo^2^)+(0.1096P)^2^+2.4971P] where P=(Fo^2^+2Fc^2^)/3' was
changed to 'calc'. New tag '_refine_ls_weighting_details' was
created. The value of the new tag was set to
'w=1/[\s^2^(Fo^2^)+(0.1096P)^2^+2.4971P] where P=(Fo^2^+2Fc^2^)/3'.

Automatic conversion script
Id: cif_fix_values 3143 2015-03-26 13:38:13Z robertas 
;
_cod_original_cell_volume 3336.9(39)
_cod_database_code 4116421

loop_
_symmetry_equiv_pos_as_xyz
'x, y, z'
'-x, y+1/2, -z'
'x+1/2, y+1/2, -z+1/2'
'-x+1/2, y, z+1/2'

loop_
_atom_site_aniso_label
_atom_site_aniso_U_11
_atom_site_aniso_U_22
_atom_site_aniso_U_33
_atom_site_aniso_U_23
_atom_site_aniso_U_13
_atom_site_aniso_U_12
N1 0.068(5) 0.056(4) 0.045(4) 0.003(4) -0.002(4) 0.001(4)
C2 0.059(6) 0.049(5) 0.067(6) 0.017(5) 0.002(5) -0.006(5)
C3 0.087(7) 0.066(6) 0.076(7) 0.020(5) -0.007(6) 0.014(6)
C4 0.067(7) 0.096(9) 0.078(7) 0.010(7) -0.003(6) 0.027(6)
C5 0.097(9) 0.111(10) 0.072(7) 0.017(7) 0.021(6) 0.032(8)
C6 0.094(8) 0.098(8) 0.057(6) 0.031(6) 0.018(6) 0.025(7)
C7 0.100(7) 0.059(6) 0.052(5) -0.007(5) -0.007(5) 0.025(6)
N8 0.071(5) 0.045(4) 0.044(4) -0.005(3) -0.005(4) 0.008(4)
C9 0.082(7) 0.042(5) 0.075(6) 0.009(5) 0.001(6) 0.004(5)
C10 0.087(7) 0.056(6) 0.084(7) 0.008(6) -0.013(6) 0.017(6)
C11 0.091(7) 0.053(6) 0.075(6) -0.001(5) -0.013(6) 0.009(6)
C12 0.087(8) 0.073(7) 0.095(8) 0.002(6) -0.039(7) -0.020(6)
C13 0.088(8) 0.053(6) 0.090(7) -0.006(6) -0.019(6) 0.002(6)
C1M 0.101(9) 0.063(7) 0.094(8) -0.006(6) -0.002(7) -0.012(6)
C2M 0.101(8) 0.066(6) 0.076(7) 0.004(6) 0.029(6) 0.003(6)
C3M 0.063(7) 0.107(9) 0.092(7) -0.002(7) 0.025(6) 0.022(6)
C4M 0.079(7) 0.100(8) 0.078(7) -0.004(7) -0.034(6) 0.001(7)
C5M 0.100(8) 0.073(7) 0.061(6) -0.002(5) -0.010(6) -0.007(6)
C6M 0.077(7) 0.072(6) 0.069(6) 0.003(5) 0.017(5) 0.005(6)
C7M 0.123(9) 0.097(8) 0.043(5) 0.003(5) 0.002(6) 0.026(8)
C8M 0.056(6) 0.080(7) 0.072(6) 0.018(5) 0.008(5) 0.007(5)
C9M 0.089(7) 0.067(6) 0.076(7) 0.028(5) -0.008(6) 0.012(6)
C10M 0.074(6) 0.054(5) 0.064(5) -0.003(5) 0.014(5) -0.011(5)
C11M 0.085(7) 0.077(7) 0.066(6) -0.009(5) -0.017(5) 0.007(6)
C12M 0.079(7) 0.055(6) 0.068(6) 0.001(5) 0.015(5) 0.000(5)
N1S 0.145(11) 0.127(10) 0.073(7) 0.003(7) -0.009(7) -0.023(9)
C1S 0.106(10) 0.102(10) 0.105(11) -0.044(9) -0.012(9) -0.022(8)
C2S 0.186(15) 0.133(12) 0.101(9) 0.027(9) -0.002(10) -0.069(12)

loop_
_atom_site_label
_atom_site_type_symbol
_atom_site_fract_x
_atom_site_fract_y
_atom_site_fract_z
_atom_site_U_iso_or_equiv
_atom_site_thermal_displace_type
_atom_site_occupancy
_atom_site_calc_flag
_atom_site_refinement_flags
N1 N 0.9582(7) 0.1182(5) 0.4315(3) 0.057(2) Uani 1 d .
C2 C 0.9577(9) 0.0439(6) 0.4620(4) 0.058(2) Uani 1 d .
H2 H 0.8961(9) 0.0371(6) 0.4929(4) 0.070 Uiso 1 calc R
C3 C 1.0456(11) -0.0222(7) 0.4488(4) 0.076(3) Uani 1 d .
H3 H 1.0462(11) -0.0742(7) 0.4708(4) 0.092 Uiso 1 calc R
C4 C 1.1356(11) -0.0119(8) 0.4019(5) 0.080(3) Uani 1 d .
H4 H 1.1946(11) -0.0578(8) 0.3913(5) 0.096 Uiso 1 calc R
C5 C 1.1362(13) 0.0655(9) 0.3720(5) 0.094(4) Uani 1 d .
H5 H 1.1960(13) 0.0731(9) 0.3406(5) 0.112 Uiso 1 calc R
C6 C 1.0502(12) 0.1319(8) 0.3877(4) 0.083(3) Uani 1 d .
H6 H 1.0541(12) 0.1865(8) 0.3687(4) 0.100 Uiso 1 calc R
C7 C 0.8608(11) 0.1913(6) 0.4470(4) 0.070(3) Uani 1 d .
H71 H 0.8095(11) 0.1752(6) 0.4819(4) 0.092 Uiso 1 calc R
H72 H 0.9121(11) 0.2451(6) 0.4554(4) 0.092 Uiso 1 calc R
N8 N 0.7634(7) 0.2080(4) 0.3978(3) 0.053(2) Uani 1 d .
C9 C 0.7497(11) 0.2920(6) 0.3806(4) 0.066(3) Uani 1 d .
H9 H 0.8019(11) 0.3369(6) 0.3976(4) 0.080 Uiso 1 calc R
C10 C 0.6547(11) 0.3110(7) 0.3361(4) 0.076(3) Uani 1 d .
H10 H 0.6408(11) 0.3693(7) 0.3240(4) 0.091 Uiso 1 calc R
C11 C 0.5843(10) 0.2446(7) 0.3111(5) 0.073(3) Uani 1 d .
H11 H 0.5251(10) 0.2569(7) 0.2801(5) 0.087 Uiso 1 calc R
C12 C 0.5978(11) 0.1605(7) 0.3299(5) 0.085(3) Uani 1 d .
H12 H 0.5441(11) 0.1157(7) 0.3136(5) 0.102 Uiso 1 calc R
C13 C 0.6922(11) 0.1404(6) 0.3740(4) 0.077(3) Uani 1 d .
H13 H 0.7056(11) 0.0822(6) 0.3865(4) 0.093 Uiso 1 calc R
B1 B 1.3501(11) 0.1245(7) 0.6032(4) 0.056(3) Uiso 1 d .
C1M C 1.2945(12) 0.0285(6) 0.5837(5) 0.086(3) Uani 1 d .
H1M1 H 1.3411 0.0116 0.5476 0.128 Uiso 1 d .
H1M2 H 1.3157 -0.0140 0.6133 0.128 Uiso 1 d .
H1M3 H 1.1980 0.0308 0.5767 0.128 Uiso 1 d .
B2 B 1.4607(11) 0.1391(7) 0.6647(4) 0.054(2) Uiso 1 d .
C2M C 1.5125(12) 0.0532(7) 0.7056(4) 0.081(3) Uani 1 d .
H2M1 H 1.6078 0.0411 0.6978 0.121 Uiso 1 d .
H2M2 H 1.5011 0.0674 0.7463 0.121 Uiso 1 d .
H2M3 H 1.4584 0.0018 0.6962 0.121 Uiso 1 d .
B3 B 1.2901(11) 0.1807(7) 0.6678(4) 0.058(3) Uiso 1 d .
C3M C 1.1763(10) 0.1339(8) 0.7119(5) 0.087(3) Uani 1 d .
H3M1 H 1.0900 0.1642 0.7081 0.131 Uiso 1 d .
H3M2 H 1.1655 0.0726 0.7018 0.131 Uiso 1 d .
H3M3 H 1.2084 0.1387 0.7517 0.131 Uiso 1 d .
B4 B 1.2480(11) 0.2228(6) 0.5967(4) 0.058(3) Uiso 1 d .
C4M C 1.0854(11) 0.2161(8) 0.5711(4) 0.085(3) Uani 1 d .
H4M1 H 1.0825 0.1728 0.5400 0.128 Uiso 1 d .
H4M2 H 1.0254 0.1986 0.6020 0.128 Uiso 1 d .
H4M3 H 1.0588 0.2730 0.5561 0.128 Uiso 1 d .
B5 B 1.3910(10) 0.2082(7) 0.5493(4) 0.055(2) Uiso 1 d .
C5M C 1.3729(11) 0.1894(7) 0.4787(4) 0.078(3) Uani 1 d .
H5M1 H 1.4628 0.1826 0.4611 0.117 Uiso 1 d .
H5M2 H 1.3220 0.1350 0.4730 0.117 Uiso 1 d .
H5M3 H 1.3256 0.2374 0.4606 0.117 Uiso 1 d .
B6 B 1.5260(11) 0.1570(6) 0.5913(4) 0.053(2) Uiso 1 d .
C6M C 1.6358(11) 0.0909(7) 0.5604(4) 0.073(3) Uani 1 d .
H6M1 H 1.5918 0.0566 0.5309 0.109 Uiso 1 d .
H6M2 H 1.7092 0.1255 0.5433 0.109 Uiso 1 d .
H6M3 H 1.6752 0.0519 0.5896 0.109 Uiso 1 d .
B7 B 1.4277(10) 0.2463(7) 0.6946(5) 0.056(3) Uiso 1 d .
C7M C 1.4494(12) 0.2652(8) 0.7639(4) 0.088(3) Uani 1 d .
H7M1 H 1.3608 0.2711 0.7827 0.131 Uiso 1 d .
H7M2 H 1.4989 0.2173 0.7814 0.131 Uiso 1 d .
H7M3 H 1.4998 0.3197 0.7689 0.131 Uiso 1 d .
B8 B 1.2925(10) 0.2974(6) 0.6542(4) 0.050(3) Uiso 1 d .
C8M C 1.1786(10) 0.3682(6) 0.6865(4) 0.069(3) Uani 1 d .
H8M1 H 1.2255 0.4015 0.7163 0.104 Uiso 1 d .
H8M2 H 1.1427 0.4081 0.6575 0.104 Uiso 1 d .
H8M3 H 1.1048 0.3350 0.7037 0.104 Uiso 1 d .
B9 B 1.3573(10) 0.3139(7) 0.5812(4) 0.049(2) Uiso 1 d .
C9M C 1.3109(11) 0.3965(7) 0.5425(4) 0.077(3) Uani 1 d .
H9M1 H 1.2152 0.4087 0.5500 0.116 Uiso 1 d .
H9M2 H 1.3649 0.4473 0.5529 0.116 Uiso 1 d .
H9M3 H 1.3234 0.3827 0.5020 0.116 Uiso 1 d .
B10 B 1.5280(10) 0.2737(6) 0.5783(4) 0.045(2) Uiso 1 d .
C10M C 1.6400(10) 0.3192(6) 0.5335(4) 0.064(2) Uani 1 d .
H101 H 1.7261 0.2904 0.5368 0.096 Uiso 1 d .
H102 H 1.6063 0.3148 0.4937 0.096 Uiso 1 d .
H103 H 1.6494 0.3815 0.5432 0.096 Uiso 1 d .
B11 B 1.5699(9) 0.2321(6) 0.6492(4) 0.047(2) Uiso 1 d .
C11M C 1.7303(10) 0.2361(7) 0.6730(4) 0.076(3) Uani 1 d .
H111 H 1.7924 0.2272 0.6415 0.114 Uiso 1 d .
H112 H 1.7466 0.2927 0.6912 0.114 Uiso 1 d .
H113 H 1.7434 0.1899 0.7021 0.114 Uiso 1 d .
B12 B 1.4692(10) 0.3293(6) 0.6421(4) 0.048(2) Uiso 1 d .
C12M C 1.5243(11) 0.4276(6) 0.6620(4) 0.067(3) Uani 1 d .
H121 H 1.4539 0.4709 0.6546 0.101 Uiso 1 d .
H122 H 1.5460 0.4271 0.7031 0.101 Uiso 1 d .
H123 H 1.6052 0.4423 0.6400 0.101 Uiso 1 d .
N1S N 1.0446(14) 0.3718(8) 0.4165(5) 0.115(4) Uani 1 d .
C1S C 1.0820(15) 0.4226(10) 0.3819(7) 0.104(4) Uani 1 d .
C2S C 1.1219(18) 0.4860(11) 0.3330(6) 0.140(6) Uani 1 d .

loop_
_atom_type_symbol
_atom_type_description
_atom_type_scat_dispersion_real
_atom_type_scat_dispersion_imag
_atom_type_scat_source
C C 0.0170 0.0090 'International Tables Vol C Tables 4.2.6.8 and 6.1.1.4'
H H 0.0000 0.0000 'International Tables Vol C Tables 4.2.6.8 and 6.1.1.4'
B B 0.0080 0.0040 'International Tables Vol C Tables 4.2.6.8 and 6.1.1.4'
N N 0.0290 0.0180 'International Tables Vol C Tables 4.2.6.8 and 6.1.1.4'

loop_
_geom_angle_atom_site_label_1
_geom_angle_atom_site_label_2
_geom_angle_atom_site_label_3
_geom_angle
C2 N1 C6 121.3(9)
C2 N1 C7 119.9(8)
C6 N1 C7 118.7(8)
N1 C2 C3 120.5(9)
C2 C3 C4 119.2(9)
C5 C4 C3 119.2(10)
C6 C5 C4 120.1(11)
C5 C6 N1 119.4(10)
N8 C7 N1 110.4(6)
C9 N8 C13 123.2(8)
C9 N8 C7 116.5(8)
C13 N8 C7 120.2(8)
N8 C9 C10 118.3(9)
C11 C10 C9 119.5(9)
C10 C11 C12 121.1(10)
C11 C12 C13 120.0(10)
N8 C13 C12 117.7(9)
C1M B1 B2 122.1(8)
C1M B1 B4 122.4(8)
B2 B1 B4 107.3(7)
C1M B1 B3 122.8(8)
B2 B1 B3 59.4(6)
B4 B1 B3 59.9(6)
C1M B1 B6 121.6(8)
B2 B1 B6 60.8(6)
B4 B1 B6 106.8(7)
B3 B1 B6 107.7(7)
C1M B1 B5 120.9(8)
B2 B1 B5 108.6(7)
B4 B1 B5 59.2(6)
B3 B1 B5 107.6(7)
B6 B1 B5 59.9(6)
C2M B2 B3 122.1(8)
C2M B2 B7 122.7(7)
B3 B2 B7 59.8(6)
C2M B2 B1 121.7(8)
B3 B2 B1 60.7(6)
B7 B2 B1 107.8(7)
C2M B2 B11 122.4(8)
B3 B2 B11 106.6(7)
B7 B2 B11 58.3(5)
B1 B2 B11 107.4(7)
C2M B2 B6 121.8(7)
B3 B2 B6 108.1(7)
B7 B2 B6 106.4(7)
B1 B2 B6 60.1(6)
B11 B2 B6 59.6(5)
C3M B3 B2 120.0(8)
C3M B3 B7 122.1(8)
B2 B3 B7 60.3(6)
C3M B3 B4 123.4(8)
B2 B3 B4 107.7(7)
B7 B3 B4 106.8(7)
C3M B3 B8 122.2(8)
B2 B3 B8 109.2(8)
B7 B3 B8 60.1(6)
B4 B3 B8 59.8(6)
C3M B3 B1 121.1(8)
B2 B3 B1 59.9(6)
B7 B3 B1 107.5(7)
B4 B3 B1 59.8(6)
B8 B3 B1 108.5(7)
C4M B4 B9 122.6(8)
C4M B4 B5 120.9(8)
B9 B4 B5 60.3(6)
C4M B4 B8 121.4(8)
B9 B4 B8 60.8(5)
B5 B4 B8 109.7(7)
C4M B4 B3 120.5(8)
B9 B4 B3 108.6(7)
B5 B4 B3 109.2(7)
B8 B4 B3 60.0(6)
C4M B4 B1 119.9(8)
B9 B4 B1 108.9(7)
B5 B4 B1 60.8(6)
B8 B4 B1 109.1(7)
B3 B4 B1 60.3(6)
C5M B5 B4 122.3(8)
C5M B5 B9 122.3(8)
B4 B5 B9 59.7(6)
C5M B5 B10 122.5(7)
B4 B5 B10 106.8(7)
B9 B5 B10 59.4(5)
C5M B5 B6 121.8(8)
B4 B5 B6 107.4(7)
B9 B5 B6 107.4(7)
B10 B5 B6 59.6(5)
C5M B5 B1 121.6(8)
B4 B5 B1 59.9(6)
B9 B5 B1 107.7(7)
B10 B5 B1 107.3(7)
B6 B5 B1 59.9(6)
C6M B6 B10 121.7(8)
C6M B6 B11 123.5(8)
B10 B6 B11 59.9(5)
C6M B6 B5 120.7(7)
B10 B6 B5 59.8(6)
B11 B6 B5 107.3(7)
C6M B6 B1 121.6(8)
B10 B6 B1 107.7(7)
B11 B6 B1 106.7(7)
B5 B6 B1 60.2(6)
C6M B6 B2 122.8(7)
B10 B6 B2 107.8(7)
B11 B6 B2 59.7(5)
B5 B6 B2 107.5(7)
B1 B6 B2 59.2(6)
C7M B7 B11 120.0(8)
C7M B7 B3 122.2(8)
B11 B7 B3 108.9(7)
C7M B7 B12 120.4(8)
B11 B7 B12 60.3(6)
B3 B7 B12 109.2(7)
C7M B7 B2 120.7(8)
B11 B7 B2 61.2(6)
B3 B7 B2 59.9(6)
B12 B7 B2 109.7(7)
C7M B7 B8 121.7(8)
B11 B7 B8 109.3(7)
B3 B7 B8 60.3(5)
B12 B7 B8 60.9(6)
B2 B7 B8 109.0(7)
C8M B8 B4 123.7(7)
C8M B8 B7 121.7(7)
B4 B8 B7 106.7(7)
C8M B8 B3 122.2(7)
B4 B8 B3 60.2(5)
B7 B8 B3 59.6(6)
C8M B8 B9 122.8(7)
B4 B8 B9 59.3(5)
B7 B8 B9 106.3(7)
B3 B8 B9 107.5(7)
C8M B8 B12 121.2(7)
B4 B8 B12 106.6(7)
B7 B8 B12 59.5(5)
B3 B8 B12 107.5(7)
B9 B8 B12 59.2(5)
C9M B9 B10 120.9(8)
C9M B9 B4 123.1(8)
B10 B9 B4 107.8(7)
C9M B9 B5 121.6(7)
B10 B9 B5 60.4(5)
B4 B9 B5 60.0(6)
C9M B9 B12 120.3(8)
B10 B9 B12 60.0(5)
B4 B9 B12 108.2(7)
B5 B9 B12 108.9(7)
C9M B9 B8 121.5(8)
B10 B9 B8 108.4(7)
B4 B9 B8 59.9(5)
B5 B9 B8 108.7(7)
B12 B9 B8 60.6(5)
C10M B10 B9 120.2(7)
C10M B10 B12 121.8(7)
B9 B10 B12 60.3(5)
C10M B10 B6 121.4(8)
B9 B10 B6 108.8(7)
B12 B10 B6 109.0(7)
C10M B10 B5 119.6(7)
B9 B10 B5 60.2(5)
B12 B10 B5 109.0(7)
B6 B10 B5 60.6(6)
C10M B10 B11 124.1(7)
B9 B10 B11 107.5(6)
B12 B10 B11 59.6(5)
B6 B10 B11 60.3(5)
B5 B10 B11 108.3(7)
C11M B11 B7 123.4(7)
C11M B11 B12 121.5(7)
B7 B11 B12 60.9(6)
C11M B11 B10 120.1(7)
B7 B11 B10 108.4(7)
B12 B11 B10 59.9(5)
C11M B11 B6 119.3(7)
B7 B11 B6 109.1(7)
B12 B11 B6 108.8(7)
B10 B11 B6 59.8(5)
C11M B11 B2 121.5(7)
B7 B11 B2 60.6(6)
B12 B11 B2 109.7(7)
B10 B11 B2 108.5(6)
B6 B11 B2 60.7(5)
C12M B12 B11 122.8(7)
C12M B12 B10 123.4(7)
B11 B12 B10 60.4(5)
C12M B12 B7 121.4(7)
B11 B12 B7 58.7(5)
B10 B12 B7 107.1(7)
C12M B12 B9 122.4(7)
B11 B12 B9 107.6(7)
B10 B12 B9 59.6(5)
B7 B12 B9 107.2(7)
C12M B12 B8 120.6(7)
B11 B12 B8 107.0(7)
B10 B12 B8 107.8(7)
B7 B12 B8 59.6(5)
B9 B12 B8 60.2(5)
N1S C1S C2S 175.2(14)

loop_
_geom_bond_atom_site_label_1
_geom_bond_atom_site_label_2
_geom_bond_distance
N1 C2 1.317(10)
N1 C6 1.357(11)
N1 C7 1.493(11)
C2 C3 1.346(13)
C3 C4 1.390(14)
C4 C5 1.351(15)
C5 C6 1.351(14)
C7 N8 1.489(11)
N8 C9 1.331(10)
N8 C13 1.344(11)
C9 C10 1.402(13)
C10 C11 1.339(13)
C11 C12 1.344(13)
C12 C13 1.395(13)
B1 C1M 1.606(15)
B1 B2 1.781(14)
B1 B4 1.788(14)
B1 B3 1.796(14)
B1 B6 1.798(15)
B1 B5 1.804(15)
B2 C2M 1.673(14)
B2 B3 1.77(2)
B2 B7 1.781(14)
B2 B11 1.792(14)
B2 B6 1.811(14)
B3 C3M 1.653(15)
B3 B7 1.772(15)
B3 B4 1.788(14)
B3 B8 1.785(14)
B4 C4M 1.688(15)
B4 B9 1.769(14)
B4 B5 1.774(14)
B4 B8 1.780(14)
B5 C5M 1.647(14)
B5 B9 1.780(14)
B5 B10 1.783(14)
B5 B6 1.798(14)
B6 C6M 1.620(14)
B6 B10 1.780(14)
B6 B11 1.790(13)
B7 C7M 1.621(14)
B7 B11 1.740(14)
B7 B12 1.779(14)
B7 B8 1.780(14)
B8 C8M 1.704(13)
B8 B9 1.797(13)
B8 B12 1.804(14)
B9 C9M 1.591(13)
B9 B10 1.766(13)
B9 B12 1.779(13)
B10 C10M 1.644(13)
B10 B12 1.773(13)
B10 B11 1.782(13)
B11 C11M 1.650(14)
B11 B12 1.768(13)
B12 C12M 1.638(13)
N1S C1S 1.16(2)
C1S C2S 1.52(2)

loop_
_geom_torsion_atom_site_label_1
_geom_torsion_atom_site_label_2
_geom_torsion_atom_site_label_3
_geom_torsion_atom_site_label_4
_geom_torsion
C6 N1 C2 C3 -2.7(14)
C7 N1 C2 C3 -179.5(8)
N1 C2 C3 C4 -1.1(15)
C2 C3 C4 C5 2.4(16)
C3 C4 C5 C6 0.0(18)
C4 C5 C6 N1 -3.7(18)
C2 N1 C6 C5 5.1(15)
C7 N1 C6 C5 -178.0(10)
C2 N1 C7 N8 -116.7(9)
C6 N1 C7 N8 66.4(11)
N1 C7 N8 C9 -129.8(9)
N1 C7 N8 C13 51.6(11)
C13 N8 C9 C10 1.1(14)
C7 N8 C9 C10 -177.4(8)
N8 C9 C10 C11 -2.1(15)
C9 C10 C11 C12 3.5(16)
C10 C11 C12 C13 -3.8(18)
C9 N8 C13 C12 -1.4(14)
C7 N8 C13 C12 177.1(9)
C11 C12 C13 N8 2.6(16)
C1M B1 B2 C2M -0.1(14)
B4 B1 B2 C2M 149.0(8)
B3 B1 B2 C2M 111.7(10)
B6 B1 B2 C2M -111.0(9)
B5 B1 B2 C2M -148.4(8)
C1M B1 B2 B3 -111.8(10)
B4 B1 B2 B3 37.3(7)
B3 B1 B2 B3 0.000(6)
B6 B1 B2 B3 137.3(7)
B5 B1 B2 B3 99.9(8)
C1M B1 B2 B7 -150.0(9)
B4 B1 B2 B7 -0.9(9)
B3 B1 B2 B7 -38.2(7)
B6 B1 B2 B7 99.1(7)
B5 B1 B2 B7 61.7(9)
C1M B1 B2 B11 148.6(9)
B4 B1 B2 B11 -62.3(9)
B3 B1 B2 B11 -99.7(7)
B6 B1 B2 B11 37.7(7)
B5 B1 B2 B11 0.2(9)
C1M B1 B2 B6 110.9(10)
B4 B1 B2 B6 -100.0(8)
B3 B1 B2 B6 -137.3(7)
B6 B1 B2 B6 0.000(2)
B5 B1 B2 B6 -37.4(6)
C2M B2 B3 C3M -0.3(13)
B7 B2 B3 C3M -112.2(9)
B1 B2 B3 C3M 110.8(9)
B11 B2 B3 C3M -148.3(8)
B6 B2 B3 C3M 149.0(8)
C2M B2 B3 B7 111.9(9)
B7 B2 B3 B7 0.000(2)
B1 B2 B3 B7 -137.0(7)
B11 B2 B3 B7 -36.1(6)
B6 B2 B3 B7 -98.8(7)
C2M B2 B3 B4 -148.5(8)
B7 B2 B3 B4 99.6(8)
B1 B2 B3 B4 -37.4(7)
B11 B2 B3 B4 63.5(8)
B6 B2 B3 B4 0.8(9)
C2M B2 B3 B8 148.2(8)
B7 B2 B3 B8 36.3(7)
B1 B2 B3 B8 -100.7(8)
B11 B2 B3 B8 0.2(9)
B6 B2 B3 B8 -62.5(8)
C2M B2 B3 B1 -111.1(9)
B7 B2 B3 B1 137.0(7)
B1 B2 B3 B1 0.000(5)
B11 B2 B3 B1 100.9(7)
B6 B2 B3 B1 38.2(7)
C1M B1 B3 C3M 1.8(14)
B2 B1 B3 C3M -108.9(9)
B4 B1 B3 C3M 113.1(10)
B6 B1 B3 C3M -147.3(9)
B5 B1 B3 C3M 149.5(8)
C1M B1 B3 B2 110.8(10)
B2 B1 B3 B2 0.000(5)
B4 B1 B3 B2 -138.0(8)
B6 B1 B3 B2 -38.4(7)
B5 B1 B3 B2 -101.6(8)
C1M B1 B3 B7 149.2(9)
B2 B1 B3 B7 38.4(7)
B4 B1 B3 B7 -99.6(8)
B6 B1 B3 B7 0.0(9)
B5 B1 B3 B7 -63.1(9)
C1M B1 B3 B4 -111.3(10)
B2 B1 B3 B4 138.0(8)
B4 B1 B3 B4 0.000(7)
B6 B1 B3 B4 99.6(8)
B5 B1 B3 B4 36.4(7)
C1M B1 B3 B8 -147.3(9)
B2 B1 B3 B8 101.9(8)
B4 B1 B3 B8 -36.1(7)
B6 B1 B3 B8 63.5(9)
B5 B1 B3 B8 0.4(10)
C3M B3 B4 C4M -0.1(13)
B2 B3 B4 C4M 146.7(8)
B7 B3 B4 C4M -149.8(8)
B8 B3 B4 C4M -111.0(9)
B1 B3 B4 C4M 109.3(9)
C3M B3 B4 B9 148.9(9)
B2 B3 B4 B9 -64.3(9)
B7 B3 B4 B9 -0.8(9)
B8 B3 B4 B9 38.1(7)
B1 B3 B4 B9 -101.7(8)
C3M B3 B4 B5 -147.0(9)
B2 B3 B4 B5 -0.1(10)
B7 B3 B4 B5 63.4(9)
B8 B3 B4 B5 102.2(8)
B1 B3 B4 B5 -37.5(7)
C3M B3 B4 B8 110.8(10)
B2 B3 B4 B8 -102.3(8)
B7 B3 B4 B8 -38.8(6)
B8 B3 B4 B8 0.000(5)
B1 B3 B4 B8 -139.7(8)
C3M B3 B4 B1 -109.4(10)
B2 B3 B4 B1 37.4(7)
B7 B3 B4 B1 100.9(8)
B8 B3 B4 B1 139.7(8)
B1 B3 B4 B1 0.000(6)
C1M B1 B4 C4M 1.7(13)
B2 B1 B4 C4M -147.3(8)
B3 B1 B4 C4M -110.2(10)
B6 B1 B4 C4M 148.8(8)
B5 B1 B4 C4M 111.0(9)
C1M B1 B4 B9 -147.0(8)
B2 B1 B4 B9 64.0(9)
B3 B1 B4 B9 101.1(8)
B6 B1 B4 B9 0.1(9)
B5 B1 B4 B9 -37.7(7)
C1M B1 B4 B5 -109.3(10)
B2 B1 B4 B5 101.7(8)
B3 B1 B4 B5 138.8(8)
B6 B1 B4 B5 37.8(7)
B5 B1 B4 B5 0.000(5)
C1M B1 B4 B8 148.2(9)
B2 B1 B4 B8 -0.8(9)
B3 B1 B4 B8 36.3(7)
B6 B1 B4 B8 -64.7(8)
B5 B1 B4 B8 -102.5(8)
C1M B1 B4 B3 111.9(10)
B2 B1 B4 B3 -37.1(7)
B3 B1 B4 B3 0.000(7)
B6 B1 B4 B3 -101.0(8)
B5 B1 B4 B3 -138.8(8)
C4M B4 B5 C5M 1.2(13)
B9 B4 B5 C5M -111.2(10)
B8 B4 B5 C5M -148.1(8)
B3 B4 B5 C5M 147.8(8)
B1 B4 B5 C5M 110.5(10)
C4M B4 B5 B9 112.4(9)
B9 B4 B5 B9 0.000(2)
B8 B4 B5 B9 -36.8(6)
B3 B4 B5 B9 -100.9(8)
B1 B4 B5 B9 -138.2(7)
C4M B4 B5 B10 150.1(8)
B9 B4 B5 B10 37.6(6)
B8 B4 B5 B10 0.8(9)
B3 B4 B5 B10 -63.3(9)
B1 B4 B5 B10 -100.6(7)
C4M B4 B5 B6 -147.3(8)
B9 B4 B5 B6 100.3(7)
B8 B4 B5 B6 63.5(9)
B3 B4 B5 B6 -0.6(10)
B1 B4 B5 B6 -37.9(7)
C4M B4 B5 B1 -109.3(9)
B9 B4 B5 B1 138.2(7)
B8 B4 B5 B1 101.4(8)
B3 B4 B5 B1 37.3(7)
B1 B4 B5 B1 0.000(5)
C1M B1 B5 C5M 0.0(13)
B2 B1 B5 C5M 148.8(9)
B4 B1 B5 C5M -111.7(9)
B3 B1 B5 C5M -148.4(9)
B6 B1 B5 C5M 111.0(10)
C1M B1 B5 B4 111.7(10)
B2 B1 B5 B4 -99.5(8)
B4 B1 B5 B4 0.000(5)
B3 B1 B5 B4 -36.7(7)
B6 B1 B5 B4 -137.3(7)
C1M B1 B5 B9 148.8(9)
B2 B1 B5 B9 -62.4(8)
B4 B1 B5 B9 37.1(7)
B3 B1 B5 B9 0.4(9)
B6 B1 B5 B9 -100.2(7)
C1M B1 B5 B10 -148.5(9)
B2 B1 B5 B10 0.2(9)
B4 B1 B5 B10 99.8(7)
B3 B1 B5 B10 63.1(8)
B6 B1 B5 B10 -37.6(6)
C1M B1 B5 B6 -111.0(10)
B2 B1 B5 B6 37.8(7)
B4 B1 B5 B6 137.3(7)
B3 B1 B5 B6 100.6(8)
B6 B1 B5 B6 0.000(2)
C5M B5 B6 C6M 0.5(13)
B4 B5 B6 C6M 149.1(8)
B9 B5 B6 C6M -148.0(8)
B10 B5 B6 C6M -111.2(9)
B1 B5 B6 C6M 111.2(9)
C5M B5 B6 B10 111.7(9)
B4 B5 B6 B10 -99.6(8)
B9 B5 B6 B10 -36.8(6)
B10 B5 B6 B10 0.000(2)
B1 B5 B6 B10 -137.6(7)
C5M B5 B6 B11 149.6(8)
B4 B5 B6 B11 -61.8(9)
B9 B5 B6 B11 1.1(9)
B10 B5 B6 B11 37.9(6)
B1 B5 B6 B11 -99.7(7)
C5M B5 B6 B1 -110.7(9)
B4 B5 B6 B1 37.9(7)
B9 B5 B6 B1 100.8(7)
B10 B5 B6 B1 137.6(7)
B1 B5 B6 B1 0.000(2)
C5M B5 B6 B2 -147.5(8)
B4 B5 B6 B2 1.1(9)
B9 B5 B6 B2 64.0(8)
B10 B5 B6 B2 100.7(7)
B1 B5 B6 B2 -36.8(6)
C1M B1 B6 C6M 0.1(13)
B2 B1 B6 C6M 111.9(9)
B4 B1 B6 C6M -147.3(8)
B3 B1 B6 C6M 149.7(8)
B5 B1 B6 C6M -109.8(9)
C1M B1 B6 B10 147.6(8)
B2 B1 B6 B10 -100.5(7)
B4 B1 B6 B10 0.3(9)
B3 B1 B6 B10 -62.7(8)
B5 B1 B6 B10 37.7(6)
C1M B1 B6 B11 -149.4(8)
B2 B1 B6 B11 -37.5(7)
B4 B1 B6 B11 63.2(8)
B3 B1 B6 B11 0.2(9)
B5 B1 B6 B11 100.7(7)
C1M B1 B6 B5 109.9(9)
B2 B1 B6 B5 -138.2(7)
B4 B1 B6 B5 -37.5(7)
B3 B1 B6 B5 -100.5(8)
B5 B1 B6 B5 0.000(2)
C1M B1 B6 B2 -111.8(10)
B2 B1 B6 B2 0.000(3)
B4 B1 B6 B2 100.8(8)
B3 B1 B6 B2 37.8(6)
B5 B1 B6 B2 138.2(7)
C2M B2 B6 C6M 1.0(13)
B3 B2 B6 C6M -148.4(9)
B7 B2 B6 C6M 148.7(9)
B1 B2 B6 C6M -109.9(10)
B11 B2 B6 C6M 112.6(10)
C2M B2 B6 B10 -148.7(9)
B3 B2 B6 B10 61.9(9)
B7 B2 B6 B10 -1.0(9)
B1 B2 B6 B10 100.4(8)
B11 B2 B6 B10 -37.1(7)
C2M B2 B6 B11 -111.6(10)
B3 B2 B6 B11 99.0(7)
B7 B2 B6 B11 36.1(6)
B1 B2 B6 B11 137.5(7)
B11 B2 B6 B11 0.000(2)
C2M B2 B6 B5 148.2(8)
B3 B2 B6 B5 -1.2(9)
B7 B2 B6 B5 -64.1(8)
B1 B2 B6 B5 37.3(7)
B11 B2 B6 B5 -100.2(7)
C2M B2 B6 B1 110.9(10)
B3 B2 B6 B1 -38.5(7)
B7 B2 B6 B1 -101.4(8)
B1 B2 B6 B1 0.000(3)
B11 B2 B6 B1 -137.5(7)
C3M B3 B7 C7M -0.6(14)
B2 B3 B7 C7M -109.3(10)
B4 B3 B7 C7M 149.5(9)
B8 B3 B7 C7M 110.8(10)
B1 B3 B7 C7M -147.5(9)
C3M B3 B7 B11 146.6(9)
B2 B3 B7 B11 37.9(7)
B4 B3 B7 B11 -63.2(9)
B8 B3 B7 B11 -101.9(8)
B1 B3 B7 B11 -0.3(9)
C3M B3 B7 B12 -149.1(9)
B2 B3 B7 B12 102.1(7)
B4 B3 B7 B12 1.0(9)
B8 B3 B7 B12 -37.7(7)
B1 B3 B7 B12 63.9(9)
C3M B3 B7 B2 108.7(10)
B2 B3 B7 B2 0.000(2)
B4 B3 B7 B2 -101.1(8)
B8 B3 B7 B2 -139.8(7)
B1 B3 B7 B2 -38.2(7)
C3M B3 B7 B8 -111.4(10)
B2 B3 B7 B8 139.8(7)
B4 B3 B7 B8 38.7(6)
B8 B3 B7 B8 0.000(2)
B1 B3 B7 B8 101.6(7)
C2M B2 B7 C7M 1.0(14)
B3 B2 B7 C7M 111.9(10)
B1 B2 B7 C7M 150.5(9)
B11 B2 B7 C7M -109.7(10)
B6 B2 B7 C7M -146.3(9)
C2M B2 B7 B11 110.6(10)
B3 B2 B7 B11 -138.4(7)
B1 B2 B7 B11 -99.8(7)
B11 B2 B7 B11 0.000(2)
B6 B2 B7 B11 -36.7(6)
C2M B2 B7 B3 -110.9(10)
B3 B2 B7 B3 0.000(2)
B1 B2 B7 B3 38.6(7)
B11 B2 B7 B3 138.4(7)
B6 B2 B7 B3 101.8(7)
C2M B2 B7 B12 147.7(9)
B3 B2 B7 B12 -101.3(8)
B1 B2 B7 B12 -62.7(8)
B11 B2 B7 B12 37.1(6)
B6 B2 B7 B12 0.4(9)
C2M B2 B7 B8 -147.3(9)
B3 B2 B7 B8 -36.4(6)
B1 B2 B7 B8 2.3(9)
B11 B2 B7 B8 102.1(7)
B6 B2 B7 B8 65.4(8)
C4M B4 B8 C8M -1.3(12)
B9 B4 B8 C8M 111.2(9)
B5 B4 B8 C8M 147.8(8)
B3 B4 B8 C8M -110.8(9)
B1 B4 B8 C8M -147.3(8)
C4M B4 B8 B7 148.1(8)
B9 B4 B8 B7 -99.4(7)
B5 B4 B8 B7 -62.8(8)
B3 B4 B8 B7 38.6(7)
B1 B4 B8 B7 2.2(9)
C4M B4 B8 B3 109.5(10)
B9 B4 B8 B3 -138.0(8)
B5 B4 B8 B3 -101.4(8)
B3 B4 B8 B3 0.000(5)
B1 B4 B8 B3 -36.4(7)
C4M B4 B8 B9 -112.5(9)
B9 B4 B8 B9 0.000(2)
B5 B4 B8 B9 36.6(7)
B3 B4 B8 B9 138.0(8)
B1 B4 B8 B9 101.6(8)
C4M B4 B8 B12 -149.5(8)
B9 B4 B8 B12 -37.0(6)
B5 B4 B8 B12 -0.4(9)
B3 B4 B8 B12 101.0(8)
B1 B4 B8 B12 64.6(8)
C7M B7 B8 C8M -0.4(13)
B11 B7 B8 C8M -147.4(8)
B3 B7 B8 C8M 111.3(9)
B12 B7 B8 C8M -110.1(9)
B2 B7 B8 C8M 147.4(8)
C7M B7 B8 B4 -150.6(9)
B11 B7 B8 B4 62.4(8)
B3 B7 B8 B4 -38.9(6)
B12 B7 B8 B4 99.8(7)
B2 B7 B8 B4 -2.7(9)
C7M B7 B8 B3 -111.7(10)
B11 B7 B8 B3 101.3(8)
B3 B7 B8 B3 0.000(2)
B12 B7 B8 B3 138.7(7)
B2 B7 B8 B3 36.2(7)
C7M B7 B8 B9 147.3(9)
B11 B7 B8 B9 0.3(9)
B3 B7 B8 B9 -101.0(7)
B12 B7 B8 B9 37.6(6)
B2 B7 B8 B9 -64.9(8)
C7M B7 B8 B12 109.6(10)
B11 B7 B8 B12 -37.3(6)
B3 B7 B8 B12 -138.7(7)
B12 B7 B8 B12 0.000(2)
B2 B7 B8 B12 -102.5(7)
C3M B3 B8 C8M 0.7(13)
B2 B3 B8 C8M -146.9(8)
B7 B3 B8 C8M -110.5(9)
B4 B3 B8 C8M 113.3(9)
B1 B3 B8 C8M 149.4(8)
C3M B3 B8 B4 -112.6(10)
B2 B3 B8 B4 99.7(8)
B7 B3 B8 B4 136.1(7)
B4 B3 B8 B4 0.000(5)
B1 B3 B8 B4 36.1(7)
C3M B3 B8 B7 111.2(9)
B2 B3 B8 B7 -36.4(6)
B7 B3 B8 B7 0.000(2)
B4 B3 B8 B7 -136.1(7)
B1 B3 B8 B7 -100.0(8)
C3M B3 B8 B9 -149.7(8)
B2 B3 B8 B9 62.6(8)
B7 B3 B8 B9 99.0(7)
B4 B3 B8 B9 -37.1(7)
B1 B3 B8 B9 -1.0(10)
C3M B3 B8 B12 147.9(8)
B2 B3 B8 B12 0.3(9)
B7 B3 B8 B12 36.6(6)
B4 B3 B8 B12 -99.5(7)
B1 B3 B8 B12 -63.4(8)
C4M B4 B9 C9M 0.5(13)
B5 B4 B9 C9M 110.2(9)
B8 B4 B9 C9M -110.1(9)
B3 B4 B9 C9M -147.8(8)
B1 B4 B9 C9M 148.2(8)
C4M B4 B9 B10 -148.0(8)
B5 B4 B9 B10 -38.3(6)
B8 B4 B9 B10 101.4(7)
B3 B4 B9 B10 63.7(8)
B1 B4 B9 B10 -0.4(9)
C4M B4 B9 B5 -109.7(9)
B5 B4 B9 B5 0.000(2)
B8 B4 B9 B5 139.7(7)
B3 B4 B9 B5 102.0(8)
B1 B4 B9 B5 37.9(7)
C4M B4 B9 B12 148.5(8)
B5 B4 B9 B12 -101.8(7)
B8 B4 B9 B12 38.0(6)
B3 B4 B9 B12 0.3(9)
B1 B4 B9 B12 -63.8(9)
C4M B4 B9 B8 110.5(9)
B5 B4 B9 B8 -139.7(7)
B8 B4 B9 B8 0.000(2)
B3 B4 B9 B8 -37.7(7)
B1 B4 B9 B8 -101.8(8)
C5M B5 B9 C9M -1.4(13)
B4 B5 B9 C9M -112.7(10)
B10 B5 B9 C9M 110.1(9)
B6 B5 B9 C9M 146.9(8)
B1 B5 B9 C9M -149.9(8)
C5M B5 B9 B10 -111.5(9)
B4 B5 B9 B10 137.2(7)
B10 B5 B9 B10 0.000(2)
B6 B5 B9 B10 36.8(6)
B1 B5 B9 B10 100.0(7)
C5M B5 B9 B4 111.3(9)
B4 B5 B9 B4 0.000(2)
B10 B5 B9 B4 -137.2(7)
B6 B5 B9 B4 -100.4(7)
B1 B5 B9 B4 -37.2(7)
C5M B5 B9 B12 -148.1(8)
B4 B5 B9 B12 100.6(7)
B10 B5 B9 B12 -36.7(6)
B6 B5 B9 B12 0.2(9)
B1 B5 B9 B12 63.3(8)
C5M B5 B9 B8 147.5(8)
B4 B5 B9 B8 36.2(7)
B10 B5 B9 B8 -101.1(7)
B6 B5 B9 B8 -64.2(8)
B1 B5 B9 B8 -1.1(9)
C8M B8 B9 C9M 0.0(13)
B4 B8 B9 C9M 112.7(9)
B7 B8 B9 C9M -147.2(8)
B3 B8 B9 C9M 150.2(8)
B12 B8 B9 C9M -109.5(9)
C8M B8 B9 B10 147.0(8)
B4 B8 B9 B10 -100.3(7)
B7 B8 B9 B10 -0.2(9)
B3 B8 B9 B10 -62.8(9)
B12 B8 B9 B10 37.6(6)
C8M B8 B9 B4 -112.7(9)
B4 B8 B9 B4 0.000(2)
B7 B8 B9 B4 100.1(7)
B3 B8 B9 B4 37.5(7)
B12 B8 B9 B4 137.9(7)
C8M B8 B9 B5 -148.9(8)
B4 B8 B9 B5 -36.2(7)
B7 B8 B9 B5 63.9(8)
B3 B8 B9 B5 1.3(10)
B12 B8 B9 B5 101.6(8)
C8M B8 B9 B12 109.5(9)
B4 B8 B9 B12 -137.9(7)
B7 B8 B9 B12 -37.8(6)
B3 B8 B9 B12 -100.3(8)
B12 B8 B9 B12 0.000(3)
C9M B9 B10 C10M -2.3(12)
B4 B9 B10 C10M 147.1(7)
B5 B9 B10 C10M 109.0(8)
B12 B9 B10 C10M -111.8(8)
B8 B9 B10 C10M -149.6(7)
C9M B9 B10 B12 109.5(9)
B4 B9 B10 B12 -101.2(7)
B5 B9 B10 B12 -139.3(7)
B12 B9 B10 B12 0.000(5)
B8 B9 B10 B12 -37.8(6)
C9M B9 B10 B6 -148.8(8)
B4 B9 B10 B6 0.5(9)
B5 B9 B10 B6 -37.6(6)
B12 B9 B10 B6 101.7(7)
B8 B9 B10 B6 63.9(8)
C9M B9 B10 B5 -111.2(9)
B4 B9 B10 B5 38.1(6)
B5 B9 B10 B5 0.000(2)
B12 B9 B10 B5 139.3(7)
B8 B9 B10 B5 101.5(7)
C9M B9 B10 B11 147.3(8)
B4 B9 B10 B11 -63.3(8)
B5 B9 B10 B11 -101.4(7)
B12 B9 B10 B11 37.9(6)
B8 B9 B10 B11 0.0(9)
C6M B6 B10 C10M 0.9(13)
B11 B6 B10 C10M 114.0(8)
B5 B6 B10 C10M -108.6(8)
B1 B6 B10 C10M -146.5(8)
B2 B6 B10 C10M 151.0(7)
C6M B6 B10 B9 147.0(8)
B11 B6 B10 B9 -99.9(7)
B5 B6 B10 B9 37.4(6)
B1 B6 B10 B9 -0.5(9)
B2 B6 B10 B9 -62.9(8)
C6M B6 B10 B12 -148.8(8)
B11 B6 B10 B12 -35.7(7)
B5 B6 B10 B12 101.6(7)
B1 B6 B10 B12 63.7(8)
B2 B6 B10 B12 1.3(10)
C6M B6 B10 B5 109.6(9)
B11 B6 B10 B5 -137.3(7)
B5 B6 B10 B5 0.000(2)
B1 B6 B10 B5 -37.9(6)
B2 B6 B10 B5 -100.3(7)
C6M B6 B10 B11 -113.1(9)
B11 B6 B10 B11 0.000(4)
B5 B6 B10 B11 137.3(7)
B1 B6 B10 B11 99.4(7)
B2 B6 B10 B11 37.0(6)
C5M B5 B10 C10M 1.1(13)
B4 B5 B10 C10M -147.7(8)
B9 B5 B10 C10M -109.9(8)
B6 B5 B10 C10M 111.6(9)
B1 B5 B10 C10M 149.3(8)
C5M B5 B10 B9 111.0(10)
B4 B5 B10 B9 -37.8(6)
B9 B5 B10 B9 0.000(2)
B6 B5 B10 B9 -138.4(7)
B1 B5 B10 B9 -100.8(7)
C5M B5 B10 B12 147.9(8)
B4 B5 B10 B12 -0.9(9)
B9 B5 B10 B12 36.8(6)
B6 B5 B10 B12 -101.6(7)
B1 B5 B10 B12 -63.9(8)
C5M B5 B10 B6 -110.5(10)
B4 B5 B10 B6 100.7(7)
B9 B5 B10 B6 138.4(7)
B6 B5 B10 B6 0.000(2)
B1 B5 B10 B6 37.7(7)
C5M B5 B10 B11 -148.8(8)
B4 B5 B10 B11 62.4(8)
B9 B5 B10 B11 100.1(7)
B6 B5 B10 B11 -38.3(6)
B1 B5 B10 B11 -0.6(9)
C7M B7 B11 C11M 0.4(14)
B3 B7 B11 C11M -147.7(8)
B12 B7 B11 C11M 110.5(9)
B2 B7 B11 C11M -110.3(9)
B8 B7 B11 C11M 148.1(8)
C7M B7 B11 B12 -110.0(10)
B3 B7 B11 B12 101.9(8)
B12 B7 B11 B12 0.000(5)
B2 B7 B11 B12 139.2(7)
B8 B7 B11 B12 37.6(6)
C7M B7 B11 B10 -147.9(8)
B3 B7 B11 B10 64.0(9)
B12 B7 B11 B10 -37.9(6)
B2 B7 B11 B10 101.3(7)
B8 B7 B11 B10 -0.3(9)
C7M B7 B11 B6 148.6(8)
B3 B7 B11 B6 0.5(9)
B12 B7 B11 B6 -101.4(7)
B2 B7 B11 B6 37.8(7)
B8 B7 B11 B6 -63.8(9)
C7M B7 B11 B2 110.8(10)
B3 B7 B11 B2 -37.3(7)
B12 B7 B11 B2 -139.2(7)
B2 B7 B11 B2 0.000(2)
B8 B7 B11 B2 -101.6(7)
C10M B10 B11 C11M -1.3(12)
B9 B10 B11 C11M -149.4(8)
B12 B10 B11 C11M -111.3(9)
B6 B10 B11 C11M 108.5(9)
B5 B10 B11 C11M 147.0(8)
C10M B10 B11 B7 148.3(8)
B9 B10 B11 B7 0.1(9)
B12 B10 B11 B7 38.3(7)
B6 B10 B11 B7 -101.9(7)
B5 B10 B11 B7 -63.4(8)
C10M B10 B11 B12 110.0(9)
B9 B10 B11 B12 -38.2(6)
B12 B10 B11 B12 0.000(6)
B6 B10 B11 B12 -140.2(7)
B5 B10 B11 B12 -101.8(7)
C10M B10 B11 B6 -109.8(9)
B9 B10 B11 B6 102.0(7)
B12 B10 B11 B6 140.2(7)
B6 B10 B11 B6 0.000(4)
B5 B10 B11 B6 38.4(6)
C10M B10 B11 B2 -147.5(8)
B9 B10 B11 B2 64.4(8)
B12 B10 B11 B2 102.5(7)
B6 B10 B11 B2 -37.7(7)
B5 B10 B11 B2 0.8(9)
C6M B6 B11 C11M 0.5(12)
B10 B6 B11 C11M -109.7(9)
B5 B6 B11 C11M -147.6(8)
B1 B6 B11 C11M 149.2(8)
B2 B6 B11 C11M 111.9(9)
C6M B6 B11 B7 -149.2(8)
B10 B6 B11 B7 100.7(7)
B5 B6 B11 B7 62.8(9)
B1 B6 B11 B7 -0.4(9)
B2 B6 B11 B7 -37.7(7)
C6M B6 B11 B12 146.0(8)
B10 B6 B11 B12 35.8(7)
B5 B6 B11 B12 -2.0(9)
B1 B6 B11 B12 -65.3(8)
B2 B6 B11 B12 -102.6(7)
C6M B6 B11 B10 110.2(9)
B10 B6 B11 B10 0.000(5)
B5 B6 B11 B10 -37.8(6)
B1 B6 B11 B10 -101.1(8)
B2 B6 B11 B10 -138.4(7)
C6M B6 B11 B2 -111.4(9)
B10 B6 B11 B2 138.4(7)
B5 B6 B11 B2 100.6(7)
B1 B6 B11 B2 37.3(7)
B2 B6 B11 B2 0.000(1)
C2M B2 B11 C11M 2.1(12)
B3 B2 B11 C11M 150.0(8)
B7 B2 B11 C11M 113.2(9)
B1 B2 B11 C11M -146.2(8)
B6 B2 B11 C11M -108.4(8)
C2M B2 B11 B7 -111.1(9)
B3 B2 B11 B7 36.8(6)
B7 B2 B11 B7 0.000(2)
B1 B2 B11 B7 100.5(8)
B6 B2 B11 B7 138.4(7)
C2M B2 B11 B12 -148.5(8)
B3 B2 B11 B12 -0.6(9)
B7 B2 B11 B12 -37.4(6)
B1 B2 B11 B12 63.2(8)
B6 B2 B11 B12 101.0(7)
C2M B2 B11 B10 147.7(8)
B3 B2 B11 B10 -64.4(8)
B7 B2 B11 B10 -101.2(7)
B1 B2 B11 B10 -0.6(9)
B6 B2 B11 B10 37.2(6)
C2M B2 B11 B6 110.5(9)
B3 B2 B11 B6 -101.6(7)
B7 B2 B11 B6 -138.4(7)
B1 B2 B11 B6 -37.9(7)
B6 B2 B11 B6 0.000(2)
C11M B11 B12 C12M -3.9(12)
B7 B11 B12 C12M 109.5(9)
B10 B11 B12 C12M -112.8(9)
B6 B11 B12 C12M -148.5(7)
B2 B11 B12 C12M 146.7(8)
C11M B11 B12 B10 108.9(8)
B7 B11 B12 B10 -137.7(7)
B10 B11 B12 B10 0.000(6)
B6 B11 B12 B10 -35.8(7)
B2 B11 B12 B10 -100.5(7)
C11M B11 B12 B7 -113.4(9)
B7 B11 B12 B7 0.000(5)
B10 B11 B12 B7 137.7(7)
B6 B11 B12 B7 101.9(7)
B2 B11 B12 B7 37.2(6)
C11M B11 B12 B9 146.8(7)
B7 B11 B12 B9 -99.8(7)
B10 B11 B12 B9 37.9(6)
B6 B11 B12 B9 2.1(9)
B2 B11 B12 B9 -62.6(8)
C11M B11 B12 B8 -149.8(7)
B7 B11 B12 B8 -36.4(6)
B10 B11 B12 B8 101.3(7)
B6 B11 B12 B8 65.5(8)
B2 B11 B12 B8 0.8(8)
C10M B10 B12 C12M -1.8(12)
B9 B10 B12 C12M -110.9(9)
B6 B10 B12 C12M 147.8(8)
B5 B10 B12 C12M -147.7(8)
B11 B10 B12 C12M 111.8(9)
C10M B10 B12 B11 -113.6(9)
B9 B10 B12 B11 137.3(7)
B6 B10 B12 B11 36.0(7)
B5 B10 B12 B11 100.5(7)
B11 B10 B12 B11 0.000(6)
C10M B10 B12 B7 -150.6(8)
B9 B10 B12 B7 100.3(7)
B6 B10 B12 B7 -1.0(9)
B5 B10 B12 B7 63.5(8)
B11 B10 B12 B7 -37.0(6)
C10M B10 B12 B9 109.1(9)
B9 B10 B12 B9 0.000(5)
B6 B10 B12 B9 -101.3(8)
B5 B10 B12 B9 -36.8(6)
B11 B10 B12 B9 -137.3(7)
C10M B10 B12 B8 146.6(8)
B9 B10 B12 B8 37.5(6)
B6 B10 B12 B8 -63.8(9)
B5 B10 B12 B8 0.7(9)
B11 B10 B12 B8 -99.8(7)
C7M B7 B12 C12M -2.3(13)
B11 B7 B12 C12M -111.8(9)
B3 B7 B12 C12M 146.9(8)
B2 B7 B12 C12M -149.2(8)
B8 B7 B12 C12M 109.4(9)
C7M B7 B12 B11 109.4(10)
B11 B7 B12 B11 0.000(5)
B3 B7 B12 B11 -101.4(8)
B2 B7 B12 B11 -37.4(6)
B8 B7 B12 B11 -138.8(7)
C7M B7 B12 B10 147.2(8)
B11 B7 B12 B10 37.8(6)
B3 B7 B12 B10 -63.6(8)
B2 B7 B12 B10 0.3(9)
B8 B7 B12 B10 -101.0(7)
C7M B7 B12 B9 -150.1(8)
B11 B7 B12 B9 100.5(7)
B3 B7 B12 B9 -0.9(9)
B2 B7 B12 B9 63.1(8)
B8 B7 B12 B9 -38.3(6)
C7M B7 B12 B8 -111.8(9)
B11 B7 B12 B8 138.8(7)
B3 B7 B12 B8 37.4(7)
B2 B7 B12 B8 101.4(7)
B8 B7 B12 B8 0.000(2)
C9M B9 B12 C12M 2.1(12)
B10 B9 B12 C12M 112.6(9)
B4 B9 B12 C12M -147.0(8)
B5 B9 B12 C12M 149.4(8)
B8 B9 B12 C12M -109.3(9)
C9M B9 B12 B11 -148.7(8)
B10 B9 B12 B11 -38.2(6)
B4 B9 B12 B11 62.2(8)
B5 B9 B12 B11 -1.4(9)
B8 B9 B12 B11 99.9(7)
C9M B9 B12 B10 -110.4(9)
B10 B9 B12 B10 0.000(5)
B4 B9 B12 B10 100.5(7)
B5 B9 B12 B10 36.8(6)
B8 B9 B12 B10 138.1(7)
C9M B9 B12 B7 149.5(8)
B10 B9 B12 B7 -100.1(7)
B4 B9 B12 B7 0.4(9)
B5 B9 B12 B7 -63.3(8)
B8 B9 B12 B7 38.0(6)
C9M B9 B12 B8 111.5(9)
B10 B9 B12 B8 -138.1(7)
B4 B9 B12 B8 -37.7(6)
B5 B9 B12 B8 -101.3(7)
B8 B9 B12 B8 0.000(3)
C8M B8 B12 C12M 0.1(11)
B4 B8 B12 C12M 149.2(7)
B7 B8 B12 C12M -110.8(8)
B3 B8 B12 C12M -147.5(7)
B9 B8 B12 C12M 112.2(9)
C8M B8 B12 B11 147.0(7)
B4 B8 B12 B11 -63.9(8)
B7 B8 B12 B11 36.1(6)
B3 B8 B12 B11 -0.6(8)
B9 B8 B12 B11 -100.9(7)
C8M B8 B12 B10 -149.4(7)
B4 B8 B12 B10 -0.2(9)
B7 B8 B12 B10 99.7(7)
B3 B8 B12 B10 63.1(8)
B9 B8 B12 B10 -37.2(6)
C8M B8 B12 B7 110.9(8)
B4 B8 B12 B7 -100.0(7)
B7 B8 B12 B7 0.000(3)
B3 B8 B12 B7 -36.7(6)
B9 B8 B12 B7 -137.0(7)
C8M B8 B12 B9 -112.1(8)
B4 B8 B12 B9 37.0(6)
B7 B8 B12 B9 137.0(7)
B3 B8 B12 B9 100.3(7)
B9 B8 B12 B9 0.000(2)
